data_7709232
loop_
_publ_author_name
'Abogosh , Ahmed K.'
'Alghanem, Meshal'
'Ahmad, Saeed'
'Alasmari, Abdullah'
'As Sobeai , Homood M.'
'Sulaiman, Adam A. A.'
'Fettouhi, Mohammed'
'Popoola , Saheed A.'
'Alhoshani, Ali'
'Isab, Anvarhusein'

_publ_section_title
;
 A Novel Cyclic Dinuclear Gold(I) Complex Induces Anticancer Activity via
 Oxidative Stress-Mediated Intrinsic Apoptotic Pathway in MDA-MB-231
 Cancer Cells
;
_journal_name_full 'Dalton Transactions'
_journal_paper_doi 10.1039/D1DT03546K
_journal_year 2022
_chemical_formula_moiety 'C56 H106 Au2 N2 P4, 2(F6 P)'
_chemical_formula_sum 'C56 H106 Au2 F12 N2 P6'
_chemical_formula_weight 1615.17
_space_group_crystal_system monoclinic
_space_group_IT_number 14
_space_group_name_Hall '-P 2yn'
_space_group_name_H-M_alt 'P 1 21/n 1'
_atom_sites_solution_hydrogens mixed
_audit_creation_method SHELXL-2016/6
_audit_update_record
;
2021-12-19 deposited with the CCDC.	2021-12-30 downloaded from the CCDC.
;
_cell_angle_alpha 90
_cell_angle_beta 106.6860(10)
_cell_angle_gamma 90
_cell_formula_units_Z 2
_cell_length_a 9.4345(4)
_cell_length_b 27.7952(12)
_cell_length_c 13.3794(6)
_cell_measurement_reflns_used 9966
_cell_measurement_temperature 298(2)
_cell_measurement_theta_max 28.120
_cell_measurement_theta_min 2.356
_cell_volume 3360.8(3)
_computing_cell_refinement 'SAINT V8.38A (Bruker, 2017)'
_computing_data_collection 'Apex3 v2017.3-0 (Bruker, 2017)'
_computing_data_reduction 'SAINT V8.38A (Bruker, 2017)'
_computing_molecular_graphics 'ORTEP-3 (Farrugia, 1997)'
_computing_publication_material 'WinGX publication routines (Farrugia, 1999)'
_computing_structure_refinement 'SHELXL-2017/1 (Sheldrick, 2017)'
_computing_structure_solution 'SHELXT 2014/5 (Sheldrick, 2014)'
_diffrn_ambient_temperature 298(2)
_diffrn_measured_fraction_theta_full 0.998
_diffrn_measured_fraction_theta_max 0.996
_diffrn_measurement_device_type 'Bruker AXS D8 Quest diffractometer'
_diffrn_measurement_method 'omega and phi scans'
_diffrn_radiation_type MoK\a
_diffrn_radiation_wavelength 0.71073
_diffrn_reflns_av_R_equivalents 0.0576
_diffrn_reflns_av_unetI/netI 0.0237
_diffrn_reflns_Laue_measured_fraction_full 0.998
_diffrn_reflns_Laue_measured_fraction_max 0.996
_diffrn_reflns_limit_h_max 12
_diffrn_reflns_limit_h_min -12
_diffrn_reflns_limit_k_max 37
_diffrn_reflns_limit_k_min -37
_diffrn_reflns_limit_l_max 17
_diffrn_reflns_limit_l_min -17
_diffrn_reflns_number 118122
_diffrn_reflns_point_group_measured_fraction_full 0.998
_diffrn_reflns_point_group_measured_fraction_max 0.996
_diffrn_reflns_theta_full 25.242
_diffrn_reflns_theta_max 28.375
_diffrn_reflns_theta_min 2.467
_diffrn_source 'Microfocus sealed tube'
_exptl_absorpt_coefficient_mu 4.572
_exptl_absorpt_correction_T_max 0.7457
_exptl_absorpt_correction_T_min 0.4520
_exptl_absorpt_correction_type multi-scan
_exptl_absorpt_process_details
;
 SADABS 2016/2: Krause, L., Herbst-Irmer, R., Sheldrick G.M. & Stalke D.,
 J. Appl. Cryst. 48 (2015) 3-10
;
_exptl_crystal_colour colorless
_exptl_crystal_density_diffrn 1.596
_exptl_crystal_description block
_exptl_crystal_F_000 1624
_exptl_crystal_size_max 0.480
_exptl_crystal_size_mid 0.160
_exptl_crystal_size_min 0.100
_refine_diff_density_max 1.704
_refine_diff_density_min -1.500
_refine_diff_density_rms 0.103
_refine_ls_extinction_method none
_refine_ls_goodness_of_fit_ref 1.008
_refine_ls_hydrogen_treatment mixed
_refine_ls_matrix_type full
_refine_ls_number_parameters 356
_refine_ls_number_reflns 8403
_refine_ls_number_restraints 1
_refine_ls_restrained_S_all 1.008
_refine_ls_R_factor_all 0.0449
_refine_ls_R_factor_gt 0.0358
_refine_ls_shift/su_max 0.002
_refine_ls_shift/su_mean 0.000
_refine_ls_structure_factor_coef Fsqd
_refine_ls_weighting_details 'w=1/[\s^2^(Fo^2^)+(0.0060P)^2^+15.2952P] where P=(Fo^2^+2Fc^2^)/3'
_refine_ls_weighting_scheme calc
_refine_ls_wR_factor_gt 0.0707
_refine_ls_wR_factor_ref 0.0742
_reflns_Friedel_coverage 0.000
_reflns_number_gt 7309
_reflns_number_total 8403
_reflns_threshold_expression 'I > 2\s(I)'
_cod_data_source_file d1dt03546k2.cif
_cod_data_source_block ad152_1_0m_a
_cod_original_sg_symbol_H-M 'P 21/n'
_cod_database_code 7709232
_shelx_shelxl_version_number 2016/6
_shelx_space_group_comment
;
The symmetry employed for this shelxl refinement is uniquely defined
by the following loop, which should always be used as a source of
symmetry information in preference to the above space-group names.
They are only intended as comments.
;
_shelx_estimated_absorpt_t_min 0.218
_shelx_estimated_absorpt_t_max 0.658

loop_
_space_group_symop_operation_xyz
'x, y, z'
'-x+1/2, y+1/2, -z+1/2'
'-x, -y, -z'
'x-1/2, -y-1/2, z-1/2'

loop_
_atom_site_label
_atom_site_type_symbol
_atom_site_fract_x
_atom_site_fract_y
_atom_site_fract_z
_atom_site_U_iso_or_equiv
_atom_site_adp_type
_atom_site_occupancy
_atom_site_site_symmetry_order
_atom_site_calc_flag
_atom_site_refinement_flags_posn
_atom_site_refinement_flags_adp
_atom_site_refinement_flags_occupancy
_atom_site_disorder_assembly
_atom_site_disorder_group
Au1 Au 0.23090(2) 0.60952(2) 0.38078(2) 0.03720(5) Uani 1 1 d . . . . .
N1 N 0.5082(5) 0.47138(14) 0.2894(3) 0.0447(9) Uani 1 1 d D . . . .
P1 P 0.78526(12) 0.36820(4) 0.45615(8) 0.0324(2) Uani 1 1 d . . . . .
P2 P 0.22109(11) 0.58520(4) 0.21358(8) 0.0296(2) Uani 1 1 d . . . . .
C1 C 0.7214(5) 0.30648(16) 0.4194(3) 0.0392(9) Uani 1 1 d . . . . .
H1 H 0.785663 0.284934 0.470834 0.047 Uiso 1 1 calc R U . . .
C2 C 0.7344(6) 0.29171(18) 0.3129(4) 0.0533(12) Uani 1 1 d . . . . .
H2A H 0.837493 0.292708 0.313739 0.064 Uiso 1 1 calc R U . . .
H2B H 0.680304 0.314415 0.260731 0.064 Uiso 1 1 calc R U . . .
C3 C 0.6733(7) 0.2410(2) 0.2831(5) 0.0726(17) Uani 1 1 d . . . . .
H3A H 0.676782 0.233559 0.213027 0.087 Uiso 1 1 calc R U . . .
H3B H 0.734557 0.217799 0.330428 0.087 Uiso 1 1 calc R U . . .
C4 C 0.5184(7) 0.2371(2) 0.2879(6) 0.081(2) Uani 1 1 d . . . . .
H4A H 0.482780 0.204570 0.270199 0.098 Uiso 1 1 calc R U . . .
H4B H 0.455808 0.258783 0.237229 0.098 Uiso 1 1 calc R U . . .
C5 C 0.5089(8) 0.2493(2) 0.3942(6) 0.087(2) Uani 1 1 d . . . . .
H5A H 0.566594 0.226291 0.443908 0.104 Uiso 1 1 calc R U . . .
H5B H 0.406784 0.246832 0.395166 0.104 Uiso 1 1 calc R U . . .
C6 C 0.5656(6) 0.2999(2) 0.4274(5) 0.0636(15) Uani 1 1 d . . . . .
H6A H 0.500517 0.323336 0.383192 0.076 Uiso 1 1 calc R U . . .
H6B H 0.564685 0.305535 0.498771 0.076 Uiso 1 1 calc R U . . .
C7 C 0.9792(5) 0.37340(15) 0.4556(3) 0.0356(9) Uani 1 1 d . . . . .
H7 H 0.984328 0.367070 0.384705 0.043 Uiso 1 1 calc R U . . .
C8 C 1.0377(6) 0.42418(18) 0.4868(5) 0.0598(14) Uani 1 1 d . . . . .
H8A H 1.023907 0.432291 0.553931 0.072 Uiso 1 1 calc R U . . .
H8B H 0.982042 0.447068 0.435790 0.072 Uiso 1 1 calc R U . . .
C9 C 1.2022(8) 0.4278(2) 0.4936(6) 0.085(2) Uani 1 1 d . . . . .
H9A H 1.213751 0.423993 0.424306 0.102 Uiso 1 1 calc R U . . .
H9B H 1.237867 0.459623 0.518532 0.102 Uiso 1 1 calc R U . . .
C10 C 1.2949(7) 0.3907(3) 0.5648(6) 0.083(2) Uani 1 1 d . . . . .
H10A H 1.396414 0.393115 0.562385 0.099 Uiso 1 1 calc R U . . .
H10B H 1.293855 0.396936 0.635957 0.099 Uiso 1 1 calc R U . . .
C11 C 1.2381(6) 0.3408(2) 0.5339(5) 0.0679(16) Uani 1 1 d . . . . .
H11A H 1.295731 0.317902 0.583897 0.082 Uiso 1 1 calc R U . . .
H11B H 1.250222 0.333201 0.466049 0.082 Uiso 1 1 calc R U . . .
C12 C 1.0753(5) 0.33613(17) 0.5292(4) 0.0464(11) Uani 1 1 d . . . . .
H12A H 1.064763 0.340301 0.598653 0.056 Uiso 1 1 calc R U . . .
H12B H 1.040973 0.304078 0.505367 0.056 Uiso 1 1 calc R U . . .
C13 C 0.6791(6) 0.40661(18) 0.3504(3) 0.0487(12) Uani 1 1 d . . . . .
H13A H 0.747945 0.423813 0.321647 0.058 Uiso 1 1 calc R U . . .
H13B H 0.619227 0.386208 0.295560 0.058 Uiso 1 1 calc R U . . .
C14 C 0.5802(5) 0.44240(16) 0.3794(3) 0.0410(10) Uani 1 1 d . . . . .
H14A H 0.506390 0.425846 0.404328 0.049 Uiso 1 1 calc R U . . .
H14B H 0.637692 0.462876 0.435120 0.049 Uiso 1 1 calc R U . . .
C15 C 0.4079(5) 0.50747(16) 0.3071(3) 0.0414(10) Uani 1 1 d . . . . .
H15A H 0.458006 0.527297 0.366359 0.050 Uiso 1 1 calc R U . . .
H15B H 0.324068 0.492122 0.322179 0.050 Uiso 1 1 calc R U . . .
C16 C 0.3551(5) 0.53847(15) 0.2099(3) 0.0374(9) Uani 1 1 d . . . . .
H16A H 0.311456 0.517562 0.151091 0.045 Uiso 1 1 calc R U . . .
H16B H 0.440696 0.553699 0.197121 0.045 Uiso 1 1 calc R U . . .
C17 C 0.0369(4) 0.56090(15) 0.1493(3) 0.0359(9) Uani 1 1 d . . . . .
H17 H 0.029263 0.556287 0.075348 0.043 Uiso 1 1 calc R U . . .
C18 C 0.0128(6) 0.51228(17) 0.1942(5) 0.0570(13) Uani 1 1 d . . . . .
H18A H 0.085901 0.489611 0.184420 0.068 Uiso 1 1 calc R U . . .
H18B H 0.026441 0.515514 0.268557 0.068 Uiso 1 1 calc R U . . .
C19 C -0.1405(7) 0.4930(2) 0.1423(6) 0.0764(18) Uani 1 1 d . . . . .
H19A H -0.150454 0.486766 0.069259 0.092 Uiso 1 1 calc R U . . .
H19B H -0.153681 0.462807 0.174745 0.092 Uiso 1 1 calc R U . . .
C20 C -0.2576(7) 0.5274(3) 0.1504(6) 0.084(2) Uani 1 1 d . . . . .
H20A H -0.255028 0.530864 0.223070 0.100 Uiso 1 1 calc R U . . .
H20B H -0.353848 0.514671 0.112669 0.100 Uiso 1 1 calc R U . . .
C21 C -0.2369(6) 0.5759(3) 0.1068(6) 0.0779(19) Uani 1 1 d . . . . .
H21A H -0.310110 0.598006 0.118422 0.094 Uiso 1 1 calc R U . . .
H21B H -0.253124 0.573071 0.032101 0.094 Uiso 1 1 calc R U . . .
C22 C -0.0838(5) 0.59607(18) 0.1563(5) 0.0532(12) Uani 1 1 d . . . . .
H22A H -0.072851 0.603397 0.229003 0.064 Uiso 1 1 calc R U . . .
H22B H -0.072381 0.625821 0.121494 0.064 Uiso 1 1 calc R U . . .
C23 C 0.2555(5) 0.63402(14) 0.1315(3) 0.0350(9) Uani 1 1 d . . . . .
H23 H 0.168226 0.654933 0.115331 0.042 Uiso 1 1 calc R U . . .
C24 C 0.2741(7) 0.61739(17) 0.0283(4) 0.0536(13) Uani 1 1 d . . . . .
H24A H 0.184816 0.600994 -0.011148 0.064 Uiso 1 1 calc R U . . .
H24B H 0.355302 0.594636 0.041165 0.064 Uiso 1 1 calc R U . . .
C25 C 0.3050(9) 0.6594(2) -0.0356(5) 0.084(2) Uani 1 1 d . . . . .
H25A H 0.322936 0.647151 -0.098765 0.101 Uiso 1 1 calc R U . . .
H25B H 0.218542 0.680053 -0.055866 0.101 Uiso 1 1 calc R U . . .
C26 C 0.4350(8) 0.6882(2) 0.0236(6) 0.081(2) Uani 1 1 d . . . . .
H26A H 0.447888 0.715464 -0.018212 0.097 Uiso 1 1 calc R U . . .
H26B H 0.523569 0.668549 0.037837 0.097 Uiso 1 1 calc R U . . .
C27 C 0.4147(7) 0.7057(2) 0.1238(6) 0.0762(19) Uani 1 1 d . . . . .
H27A H 0.331465 0.727711 0.108948 0.091 Uiso 1 1 calc R U . . .
H27B H 0.502322 0.723344 0.161882 0.091 Uiso 1 1 calc R U . . .
C28 C 0.3876(6) 0.6648(2) 0.1916(4) 0.0562(13) Uani 1 1 d . . . . .
H28A H 0.368216 0.677907 0.253611 0.067 Uiso 1 1 calc R U . . .
H28B H 0.475337 0.644786 0.213630 0.067 Uiso 1 1 calc R U . . .
P3 P 0.1798(2) 0.36019(8) 0.17625(14) 0.0834(6) Uani 1 1 d . . . . .
F1 F 0.3191(8) 0.3484(3) 0.1442(6) 0.195(3) Uani 1 1 d . . . . .
F2 F 0.2811(8) 0.3765(3) 0.2839(4) 0.202(4) Uani 1 1 d . . . . .
F3 F 0.1903(10) 0.4130(2) 0.1361(6) 0.193(3) Uani 1 1 d . . . . .
F4 F 0.0417(7) 0.3750(3) 0.2114(4) 0.171(3) Uani 1 1 d . . . . .
F5 F 0.0818(7) 0.3510(3) 0.0656(4) 0.170(3) Uani 1 1 d . . . . .
F6 F 0.1730(12) 0.3119(3) 0.2176(9) 0.255(5) Uani 1 1 d . . . . .
H1D H 0.466(5) 0.4521(15) 0.243(3) 0.054(16) Uiso 1 1 d D . . . .

loop_
_atom_site_aniso_label
_atom_site_aniso_U_11
_atom_site_aniso_U_22
_atom_site_aniso_U_33
_atom_site_aniso_U_23
_atom_site_aniso_U_13
_atom_site_aniso_U_12
Au1 0.04008(9) 0.04282(9) 0.02985(8) 0.00218(7) 0.01189(6) 0.01062(7)
N1 0.055(2) 0.040(2) 0.040(2) 0.0107(17) 0.0151(19) 0.0207(19)
P1 0.0371(5) 0.0339(5) 0.0272(5) 0.0043(4) 0.0109(4) 0.0111(4)
P2 0.0326(5) 0.0303(5) 0.0271(5) 0.0049(4) 0.0105(4) 0.0073(4)
C1 0.036(2) 0.041(2) 0.040(2) 0.0050(18) 0.0096(18) 0.0031(18)
C2 0.060(3) 0.048(3) 0.055(3) -0.015(2) 0.022(3) -0.005(2)
C3 0.072(4) 0.055(3) 0.084(4) -0.026(3) 0.012(3) -0.003(3)
C4 0.065(4) 0.050(3) 0.113(6) -0.013(4) 0.000(4) -0.010(3)
C5 0.074(4) 0.072(4) 0.121(6) -0.002(4) 0.040(4) -0.028(4)
C6 0.053(3) 0.066(4) 0.081(4) -0.007(3) 0.032(3) -0.010(3)
C7 0.041(2) 0.034(2) 0.036(2) 0.0027(17) 0.0180(18) 0.0025(17)
C8 0.071(4) 0.042(3) 0.072(4) -0.005(2) 0.031(3) -0.009(3)
C9 0.081(5) 0.073(4) 0.114(6) -0.018(4) 0.051(4) -0.038(4)
C10 0.048(3) 0.108(6) 0.094(5) -0.015(4) 0.024(3) -0.021(4)
C11 0.036(3) 0.088(4) 0.081(4) 0.008(3) 0.019(3) 0.010(3)
C12 0.037(2) 0.047(3) 0.055(3) 0.009(2) 0.012(2) 0.0073(19)
C13 0.059(3) 0.052(3) 0.035(2) 0.011(2) 0.014(2) 0.027(2)
C14 0.044(2) 0.037(2) 0.042(2) 0.0073(18) 0.0106(19) 0.0127(19)
C15 0.046(2) 0.038(2) 0.042(2) 0.0106(19) 0.015(2) 0.0144(19)
C16 0.041(2) 0.038(2) 0.037(2) 0.0110(17) 0.0179(18) 0.0161(18)
C17 0.036(2) 0.039(2) 0.035(2) -0.0009(17) 0.0140(17) -0.0015(17)
C18 0.060(3) 0.037(3) 0.078(4) 0.002(2) 0.027(3) -0.007(2)
C19 0.072(4) 0.060(4) 0.104(5) -0.011(3) 0.037(4) -0.026(3)
C20 0.053(4) 0.094(5) 0.112(6) -0.012(4) 0.037(4) -0.025(3)
C21 0.038(3) 0.092(5) 0.101(5) 0.005(4) 0.015(3) 0.001(3)
C22 0.037(2) 0.050(3) 0.074(4) 0.004(2) 0.018(2) 0.005(2)
C23 0.036(2) 0.0278(19) 0.041(2) 0.0084(17) 0.0112(17) 0.0037(16)
C24 0.084(4) 0.042(3) 0.040(2) 0.009(2) 0.028(3) -0.006(2)
C25 0.120(6) 0.076(4) 0.063(4) 0.031(3) 0.036(4) -0.012(4)
C26 0.082(4) 0.062(4) 0.116(6) 0.034(4) 0.056(4) 0.001(3)
C27 0.061(4) 0.047(3) 0.127(6) 0.007(3) 0.036(4) -0.018(3)
C28 0.049(3) 0.059(3) 0.060(3) -0.006(3) 0.016(2) -0.014(2)
P3 0.0906(13) 0.0926(14) 0.0532(9) -0.0023(9) -0.0012(9) 0.0190(11)
F1 0.162(6) 0.272(9) 0.174(6) 0.037(6) 0.084(5) 0.104(6)
F2 0.157(6) 0.336(11) 0.090(4) -0.034(5) -0.003(4) -0.056(6)
F3 0.320(10) 0.104(4) 0.176(6) 0.005(4) 0.109(7) 0.030(5)
F4 0.134(5) 0.282(9) 0.103(4) 0.002(5) 0.043(4) 0.056(5)
F5 0.160(5) 0.236(7) 0.084(3) -0.045(4) -0.013(3) -0.021(5)
F6 0.323(12) 0.115(5) 0.354(13) 0.100(7) 0.142(10) 0.012(7)

loop_
_atom_type_symbol
_atom_type_description
_atom_type_scat_dispersion_real
_atom_type_scat_dispersion_imag
_atom_type_scat_source
C C 0.0033 0.0016 'International Tables Vol C Tables 4.2.6.8 and 6.1.1.4'
H H 0.0000 0.0000 'International Tables Vol C Tables 4.2.6.8 and 6.1.1.4'
Au Au -2.0133 8.8022 'International Tables Vol C Tables 4.2.6.8 and 6.1.1.4'
N N 0.0061 0.0033 'International Tables Vol C Tables 4.2.6.8 and 6.1.1.4'
P P 0.1023 0.0942 'International Tables Vol C Tables 4.2.6.8 and 6.1.1.4'
F F 0.0171 0.0103 'International Tables Vol C Tables 4.2.6.8 and 6.1.1.4'

loop_
_geom_angle_atom_site_label_1
_geom_angle_atom_site_label_2
_geom_angle_atom_site_label_3
_geom_angle
_geom_angle_site_symmetry_1
_geom_angle_site_symmetry_3
_geom_angle_publ_flag
P2 Au1 P1 174.01(4) . 3_666 ?
C15 N1 C14 115.0(4) . . ?
C15 N1 H1D 112(4) . . ?
C14 N1 H1D 106(4) . . ?
C13 P1 C7 106.0(2) . . ?
C13 P1 C1 105.9(2) . . ?
C7 P1 C1 108.81(19) . . ?
C13 P1 Au1 113.86(15) . 3_666 ?
C7 P1 Au1 108.52(14) . 3_666 ?
C1 P1 Au1 113.38(15) . 3_666 ?
C16 P2 C23 105.56(19) . . ?
C16 P2 C17 107.2(2) . . ?
C23 P2 C17 107.41(19) . . ?
C16 P2 Au1 113.49(14) . . ?
C23 P2 Au1 113.47(14) . . ?
C17 P2 Au1 109.30(14) . . ?
C6 C1 C2 112.0(4) . . ?
C6 C1 P1 110.1(3) . . ?
C2 C1 P1 113.2(3) . . ?
C6 C1 H1 107.1 . . ?
C2 C1 H1 107.1 . . ?
P1 C1 H1 107.1 . . ?
C1 C2 C3 111.5(5) . . ?
C1 C2 H2A 109.3 . . ?
C3 C2 H2A 109.3 . . ?
C1 C2 H2B 109.3 . . ?
C3 C2 H2B 109.3 . . ?
H2A C2 H2B 108.0 . . ?
C4 C3 C2 111.0(5) . . ?
C4 C3 H3A 109.4 . . ?
C2 C3 H3A 109.4 . . ?
C4 C3 H3B 109.4 . . ?
C2 C3 H3B 109.4 . . ?
H3A C3 H3B 108.0 . . ?
C3 C4 C5 110.7(6) . . ?
C3 C4 H4A 109.5 . . ?
C5 C4 H4A 109.5 . . ?
C3 C4 H4B 109.5 . . ?
C5 C4 H4B 109.5 . . ?
H4A C4 H4B 108.1 . . ?
C4 C5 C6 112.1(5) . . ?
C4 C5 H5A 109.2 . . ?
C6 C5 H5A 109.2 . . ?
C4 C5 H5B 109.2 . . ?
C6 C5 H5B 109.2 . . ?
H5A C5 H5B 107.9 . . ?
C1 C6 C5 110.9(5) . . ?
C1 C6 H6A 109.5 . . ?
C5 C6 H6A 109.5 . . ?
C1 C6 H6B 109.5 . . ?
C5 C6 H6B 109.5 . . ?
H6A C6 H6B 108.1 . . ?
C8 C7 C12 110.4(4) . . ?
C8 C7 P1 110.7(3) . . ?
C12 C7 P1 110.5(3) . . ?
C8 C7 H7 108.4 . . ?
C12 C7 H7 108.4 . . ?
P1 C7 H7 108.4 . . ?
C7 C8 C9 110.9(5) . . ?
C7 C8 H8A 109.5 . . ?
C9 C8 H8A 109.5 . . ?
C7 C8 H8B 109.5 . . ?
C9 C8 H8B 109.5 . . ?
H8A C8 H8B 108.0 . . ?
C10 C9 C8 112.8(5) . . ?
C10 C9 H9A 109.0 . . ?
C8 C9 H9A 109.0 . . ?
C10 C9 H9B 109.0 . . ?
C8 C9 H9B 109.0 . . ?
H9A C9 H9B 107.8 . . ?
C11 C10 C9 111.2(5) . . ?
C11 C10 H10A 109.4 . . ?
C9 C10 H10A 109.4 . . ?
C11 C10 H10B 109.4 . . ?
C9 C10 H10B 109.4 . . ?
H10A C10 H10B 108.0 . . ?
C10 C11 C12 111.5(5) . . ?
C10 C11 H11A 109.3 . . ?
C12 C11 H11A 109.3 . . ?
C10 C11 H11B 109.3 . . ?
C12 C11 H11B 109.3 . . ?
H11A C11 H11B 108.0 . . ?
C11 C12 C7 111.8(4) . . ?
C11 C12 H12A 109.2 . . ?
C7 C12 H12A 109.2 . . ?
C11 C12 H12B 109.2 . . ?
C7 C12 H12B 109.2 . . ?
H12A C12 H12B 107.9 . . ?
C14 C13 P1 115.7(3) . . ?
C14 C13 H13A 108.4 . . ?
P1 C13 H13A 108.4 . . ?
C14 C13 H13B 108.4 . . ?
P1 C13 H13B 108.4 . . ?
H13A C13 H13B 107.4 . . ?
N1 C14 C13 109.5(4) . . ?
N1 C14 H14A 109.8 . . ?
C13 C14 H14A 109.8 . . ?
N1 C14 H14B 109.8 . . ?
C13 C14 H14B 109.8 . . ?
H14A C14 H14B 108.2 . . ?
N1 C15 C16 108.9(4) . . ?
N1 C15 H15A 109.9 . . ?
C16 C15 H15A 109.9 . . ?
N1 C15 H15B 109.9 . . ?
C16 C15 H15B 109.9 . . ?
H15A C15 H15B 108.3 . . ?
C15 C16 P2 116.2(3) . . ?
C15 C16 H16A 108.2 . . ?
P2 C16 H16A 108.2 . . ?
C15 C16 H16B 108.2 . . ?
P2 C16 H16B 108.2 . . ?
H16A C16 H16B 107.4 . . ?
C18 C17 C22 110.3(4) . . ?
C18 C17 P2 111.8(3) . . ?
C22 C17 P2 111.1(3) . . ?
C18 C17 H17 107.8 . . ?
C22 C17 H17 107.8 . . ?
P2 C17 H17 107.8 . . ?
C19 C18 C17 111.4(5) . . ?
C19 C18 H18A 109.4 . . ?
C17 C18 H18A 109.4 . . ?
C19 C18 H18B 109.4 . . ?
C17 C18 H18B 109.4 . . ?
H18A C18 H18B 108.0 . . ?
C20 C19 C18 111.8(5) . . ?
C20 C19 H19A 109.2 . . ?
C18 C19 H19A 109.2 . . ?
C20 C19 H19B 109.2 . . ?
C18 C19 H19B 109.2 . . ?
H19A C19 H19B 107.9 . . ?
C19 C20 C21 111.4(5) . . ?
C19 C20 H20A 109.3 . . ?
C21 C20 H20A 109.3 . . ?
C19 C20 H20B 109.3 . . ?
C21 C20 H20B 109.3 . . ?
H20A C20 H20B 108.0 . . ?
C20 C21 C22 112.1(5) . . ?
C20 C21 H21A 109.2 . . ?
C22 C21 H21A 109.2 . . ?
C20 C21 H21B 109.2 . . ?
C22 C21 H21B 109.2 . . ?
H21A C21 H21B 107.9 . . ?
C21 C22 C17 111.8(5) . . ?
C21 C22 H22A 109.3 . . ?
C17 C22 H22A 109.3 . . ?
C21 C22 H22B 109.3 . . ?
C17 C22 H22B 109.3 . . ?
H22A C22 H22B 107.9 . . ?
C24 C23 C28 111.0(4) . . ?
C24 C23 P2 114.0(3) . . ?
C28 C23 P2 110.8(3) . . ?
C24 C23 H23 106.8 . . ?
C28 C23 H23 106.8 . . ?
P2 C23 H23 106.8 . . ?
C23 C24 C25 111.7(4) . . ?
C23 C24 H24A 109.3 . . ?
C25 C24 H24A 109.3 . . ?
C23 C24 H24B 109.3 . . ?
C25 C24 H24B 109.3 . . ?
H24A C24 H24B 107.9 . . ?
C26 C25 C24 112.0(5) . . ?
C26 C25 H25A 109.2 . . ?
C24 C25 H25A 109.2 . . ?
C26 C25 H25B 109.2 . . ?
C24 C25 H25B 109.2 . . ?
H25A C25 H25B 107.9 . . ?
C25 C26 C27 110.8(5) . . ?
C25 C26 H26A 109.5 . . ?
C27 C26 H26A 109.5 . . ?
C25 C26 H26B 109.5 . . ?
C27 C26 H26B 109.5 . . ?
H26A C26 H26B 108.1 . . ?
C26 C27 C28 112.3(5) . . ?
C26 C27 H27A 109.1 . . ?
C28 C27 H27A 109.1 . . ?
C26 C27 H27B 109.1 . . ?
C28 C27 H27B 109.1 . . ?
H27A C27 H27B 107.9 . . ?
C27 C28 C23 110.7(5) . . ?
C27 C28 H28A 109.5 . . ?
C23 C28 H28A 109.5 . . ?
C27 C28 H28B 109.5 . . ?
C23 C28 H28B 109.5 . . ?
H28A C28 H28B 108.1 . . ?
F6 P3 F5 97.7(5) . . ?
F6 P3 F1 92.6(5) . . ?
F5 P3 F1 91.3(4) . . ?
F6 P3 F2 90.0(5) . . ?
F5 P3 F2 172.3(5) . . ?
F1 P3 F2 88.5(4) . . ?
F6 P3 F4 89.8(5) . . ?
F5 P3 F4 90.6(4) . . ?
F1 P3 F4 176.7(5) . . ?
F2 P3 F4 89.3(4) . . ?
F6 P3 F3 177.7(6) . . ?
F5 P3 F3 84.6(4) . . ?
F1 P3 F3 87.7(5) . . ?
F2 P3 F3 87.8(5) . . ?
F4 P3 F3 89.8(4) . . ?

loop_
_geom_bond_atom_site_label_1
_geom_bond_atom_site_label_2
_geom_bond_distance
_geom_bond_site_symmetry_2
_geom_bond_publ_flag
Au1 P2 2.3132(10) . ?
Au1 P1 2.3147(10) 3_666 ?
N1 C15 1.444(5) . ?
N1 C14 1.447(5) . ?
N1 H1D 0.832(19) . ?
P1 C13 1.825(4) . ?
P1 C7 1.837(4) . ?
P1 C1 1.838(5) . ?
P2 C16 1.823(4) . ?
P2 C23 1.832(4) . ?
P2 C17 1.833(4) . ?
C1 C6 1.516(6) . ?
C1 C2 1.521(6) . ?
C1 H1 0.9800 . ?
C2 C3 1.531(7) . ?
C2 H2A 0.9700 . ?
C2 H2B 0.9700 . ?
C3 C4 1.485(9) . ?
C3 H3A 0.9700 . ?
C3 H3B 0.9700 . ?
C4 C5 1.490(10) . ?
C4 H4A 0.9700 . ?
C4 H4B 0.9700 . ?
C5 C6 1.525(8) . ?
C5 H5A 0.9700 . ?
C5 H5B 0.9700 . ?
C6 H6A 0.9700 . ?
C6 H6B 0.9700 . ?
C7 C8 1.530(6) . ?
C7 C12 1.533(6) . ?
C7 H7 0.9800 . ?
C8 C9 1.532(8) . ?
C8 H8A 0.9700 . ?
C8 H8B 0.9700 . ?
C9 C10 1.503(10) . ?
C9 H9A 0.9700 . ?
C9 H9B 0.9700 . ?
C10 C11 1.502(9) . ?
C10 H10A 0.9700 . ?
C10 H10B 0.9700 . ?
C11 C12 1.524(6) . ?
C11 H11A 0.9700 . ?
C11 H11B 0.9700 . ?
C12 H12A 0.9700 . ?
C12 H12B 0.9700 . ?
C13 C14 1.490(6) . ?
C13 H13A 0.9700 . ?
C13 H13B 0.9700 . ?
C14 H14A 0.9700 . ?
C14 H14B 0.9700 . ?
C15 C16 1.519(5) . ?
C15 H15A 0.9700 . ?
C15 H15B 0.9700 . ?
C16 H16A 0.9700 . ?
C16 H16B 0.9700 . ?
C17 C18 1.522(6) . ?
C17 C22 1.524(6) . ?
C17 H17 0.9800 . ?
C18 C19 1.511(8) . ?
C18 H18A 0.9700 . ?
C18 H18B 0.9700 . ?
C19 C20 1.488(9) . ?
C19 H19A 0.9700 . ?
C19 H19B 0.9700 . ?
C20 C21 1.503(9) . ?
C20 H20A 0.9700 . ?
C20 H20B 0.9700 . ?
C21 C22 1.514(7) . ?
C21 H21A 0.9700 . ?
C21 H21B 0.9700 . ?
C22 H22A 0.9700 . ?
C22 H22B 0.9700 . ?
C23 C24 1.513(6) . ?
C23 C28 1.535(6) . ?
C23 H23 0.9800 . ?
C24 C25 1.524(7) . ?
C24 H24A 0.9700 . ?
C24 H24B 0.9700 . ?
C25 C26 1.488(9) . ?
C25 H25A 0.9700 . ?
C25 H25B 0.9700 . ?
C26 C27 1.489(9) . ?
C26 H26A 0.9700 . ?
C26 H26B 0.9700 . ?
C27 C28 1.523(8) . ?
C27 H27A 0.9700 . ?
C27 H27B 0.9700 . ?
C28 H28A 0.9700 . ?
C28 H28B 0.9700 . ?
P3 F6 1.461(6) . ?
P3 F5 1.526(5) . ?
P3 F1 1.530(6) . ?
P3 F2 1.550(6) . ?
P3 F4 1.562(6) . ?
P3 F3 1.576(7) . ?

loop_
_geom_hbond_atom_site_label_D
_geom_hbond_atom_site_label_H
_geom_hbond_atom_site_label_A
_geom_hbond_distance_DH
_geom_hbond_distance_HA
_geom_hbond_distance_DA
_geom_hbond_angle_DHA
_geom_hbond_site_symmetry_A
C22 H22B F5 0.97 2.56 3.318(9) 134.9 3_565
C18 H18A F3 0.97 2.51 3.430(9) 158.9 .
C7 H7 F4 0.98 2.54 3.483(7) 162.2 1_655
C6 H6A F2 0.97 2.58 3.531(10) 166.4 .
C22 H22B F5 0.97 2.56 3.318(9) 134.9 3_565
C18 H18A F3 0.97 2.51 3.430(9) 158.9 .
C7 H7 F4 0.98 2.54 3.483(7) 162.2 1_655
C6 H6A F2 0.97 2.58 3.531(10) 166.4 .
C22 H22B F5 0.97 2.56 3.318(9) 134.9 3_565
C18 H18A F3 0.97 2.51 3.430(9) 158.9 .
C7 H7 F4 0.98 2.54 3.483(7) 162.2 1_655
C6 H6A F2 0.97 2.58 3.531(10) 166.4 .
C22 H22B F5 0.97 2.56 3.318(9) 134.9 3_565
C18 H18A F3 0.97 2.51 3.430(9) 158.9 .
C7 H7 F4 0.98 2.54 3.483(7) 162.2 1_655
C6 H6A F2 0.97 2.58 3.531(10) 166.4 .
C22 H22B F5 0.97 2.56 3.318(9) 134.9 3_565
C18 H18A F3 0.97 2.51 3.430(9) 158.9 .
C7 H7 F4 0.98 2.54 3.483(7) 162.2 1_655
C6 H6A F2 0.97 2.58 3.531(10) 166.4 .
C22 H22B F5 0.97 2.56 3.318(9) 134.9 3_565
C18 H18A F3 0.97 2.51 3.430(9) 158.9 .
C7 H7 F4 0.98 2.54 3.483(7) 162.2 1_655
C6 H6A F2 0.97 2.58 3.531(10) 166.4 .
C22 H22B F5 0.97 2.56 3.318(9) 134.9 3_565
C18 H18A F3 0.97 2.51 3.430(9) 158.9 .
C7 H7 F4 0.98 2.54 3.483(7) 162.2 1_655
C6 H6A F2 0.97 2.58 3.531(10) 166.4 .
C22 H22B F5 0.97 2.56 3.318(9) 134.9 3_565
C18 H18A F3 0.97 2.51 3.430(9) 158.9 .
C7 H7 F4 0.98 2.54 3.483(7) 162.2 1_655
C6 H6A F2 0.97 2.58 3.531(10) 166.4 .
C22 H22B F5 0.97 2.56 3.318(9) 134.9 3_565
C18 H18A F3 0.97 2.51 3.430(9) 158.9 .
C7 H7 F4 0.98 2.54 3.483(7) 162.2 1_655
C6 H6A F2 0.97 2.58 3.531(10) 166.4 .
C22 H22B F5 0.97 2.56 3.318(9) 134.9 3_565
C18 H18A F3 0.97 2.51 3.430(9) 158.9 .
C14 H14A F2 0.97 2.65 3.298(8) 124.5 .
C7 H7 F4 0.98 2.54 3.483(7) 162.2 1_655
C6 H6A F2 0.97 2.58 3.531(10) 166.4 .
C6 H6A F2 0.97 2.58 3.531(10) 166.4 .
C7 H7 F4 0.98 2.54 3.483(7) 162.2 1_655
C14 H14A F2 0.97 2.65 3.298(8) 124.5 .
C18 H18A F3 0.97 2.51 3.430(9) 158.9 .
C22 H22B F5 0.97 2.56 3.318(9) 134.9 3_565
C6 H6A F2 0.97 2.58 3.531(10) 166.4 .
C7 H7 F4 0.98 2.54 3.483(7) 162.2 1_655
C14 H14A F2 0.97 2.65 3.298(8) 124.5 .
C18 H18A F3 0.97 2.51 3.430(9) 158.9 .
C22 H22B F5 0.97 2.56 3.318(9) 134.9 3_565
C6 H6A F2 0.97 2.58 3.531(10) 166.4 .
C7 H7 F4 0.98 2.54 3.483(7) 162.2 1_655
C18 H18A F3 0.97 2.51 3.430(9) 158.9 .
C22 H22B F5 0.97 2.56 3.318(9) 134.9 3_565
C6 H6A F2 0.97 2.58 3.531(10) 166.4 .
C7 H7 F4 0.98 2.54 3.483(7) 162.2 1_655
C18 H18A F3 0.97 2.51 3.430(9) 158.9 .
C22 H22B F5 0.97 2.56 3.318(9) 134.9 3_565
C6 H6A F2 0.97 2.58 3.531(10) 166.4 .
C7 H7 F4 0.98 2.54 3.483(7) 162.2 1_655
C18 H18A F3 0.97 2.51 3.430(9) 158.9 .
C22 H22B F5 0.97 2.56 3.318(9) 134.9 3_565
C6 H6A F2 0.97 2.58 3.531(10) 166.4 .
C7 H7 F4 0.98 2.54 3.483(7) 162.2 1_655
C18 H18A F3 0.97 2.51 3.430(9) 158.9 .
C22 H22B F5 0.97 2.56 3.318(9) 134.9 3_565
C6 H6A F2 0.97 2.58 3.531(10) 166.4 .
C7 H7 F4 0.98 2.54 3.483(7) 162.2 1_655
C18 H18A F3 0.97 2.51 3.430(9) 158.9 .
C22 H22B F5 0.97 2.56 3.318(9) 134.9 3_565
